data_7226580
loop_
_publ_author_name
'Bharty, M. K.'
'Nath, Paras'
'Singh, Nand Kishor'
'Maiti, Biswajit'
'Bharty, A.'
'Butcher, R. J'
'Wikaira, Jan L.'

_publ_section_title
;
 Ag(I), Cu(II), Co(III), Hg(II) complexes and metal assisted products
 derived from 4-methyl-piperidine-carbodithioate: Synthesis, structures,
 thermal analysis, redox behaviour and fluorescence properties
;
_journal_coden_ASTM RSCACL
_journal_issue 96
_journal_name_full 'RSC Advances'
_journal_page_first 93867
_journal_page_last 93880
_journal_paper_doi 10.1039/C6RA15186H
_journal_volume 6
_journal_year 2016
_chemical_formula_sum 'C15 H26 N2 S4'
_chemical_formula_weight 362.63
_space_group_crystal_system triclinic
_space_group_IT_number 2
_space_group_name_Hall '-P 1'
_space_group_name_H-M_alt 'P -1'
_symmetry_space_group_name_Hall '-P 1'
_symmetry_space_group_name_H-M 'P -1'
_atom_sites_solution_hydrogens geom
_audit_creation_method SHELXL-2014
_audit_update_record
;
2015-05-25 deposited with the CCDC.
2016-09-15 downloaded from the CCDC.
;
_cell_angle_alpha 87.260(15)
_cell_angle_beta 74.873(16)
_cell_angle_gamma 76.569(14)
_cell_formula_units_Z 2
_cell_length_a 8.8763(15)
_cell_length_b 10.0172(17)
_cell_length_c 11.405(2)
_cell_measurement_temperature 293(2)
_cell_volume 952.1(3)
_computing_structure_refinement 'SHELXL-2014 (Sheldrick, 2014)'
_diffrn_ambient_temperature 293(2)
_diffrn_measured_fraction_theta_full 0.998
_diffrn_measured_fraction_theta_max 0.854
_diffrn_radiation_type MoK\a
_diffrn_radiation_wavelength 0.71073
_diffrn_reflns_av_R_equivalents 0.0246
_diffrn_reflns_av_unetI/netI 0.0577
_diffrn_reflns_Laue_measured_fraction_full 0.998
_diffrn_reflns_Laue_measured_fraction_max 0.854
_diffrn_reflns_limit_h_max 12
_diffrn_reflns_limit_h_min -11
_diffrn_reflns_limit_k_max 13
_diffrn_reflns_limit_k_min -12
_diffrn_reflns_limit_l_max 15
_diffrn_reflns_limit_l_min -15
_diffrn_reflns_number 7172
_diffrn_reflns_point_group_measured_fraction_full 0.998
_diffrn_reflns_point_group_measured_fraction_max 0.854
_diffrn_reflns_theta_full 25.000
_diffrn_reflns_theta_max 28.908
_diffrn_reflns_theta_min 3.422
_exptl_absorpt_coefficient_mu 0.307
_exptl_crystal_density_diffrn 1.439
_exptl_crystal_F_000 432
_refine_diff_density_max 0.478
_refine_diff_density_min -0.312
_refine_diff_density_rms 0.086
_refine_ls_extinction_method none
_refine_ls_goodness_of_fit_ref 0.837
_refine_ls_hydrogen_treatment constr
_refine_ls_matrix_type full
_refine_ls_number_parameters 190
_refine_ls_number_reflns 4268
_refine_ls_number_restraints 0
_refine_ls_restrained_S_all 0.837
_refine_ls_R_factor_all 0.1396
_refine_ls_R_factor_gt 0.0936
_refine_ls_shift/su_max 0.219
_refine_ls_shift/su_mean 0.045
_refine_ls_structure_factor_coef Fsqd
_refine_ls_weighting_details 'w=1/[\s^2^(Fo^2^)+(0.1997P)^2^+5.8843P] where P=(Fo^2^+2Fc^2^)/3'
_refine_ls_weighting_scheme calc
_refine_ls_wR_factor_gt 0.3293
_refine_ls_wR_factor_ref 0.3757
_reflns_Friedel_coverage 0.000
_reflns_number_gt 2469
_reflns_number_total 4268
_reflns_threshold_expression 'I > 2\s(I)'
_cod_data_source_file c6ra15186h2.cif
_cod_data_source_block shelx
_cod_depositor_comments
;

2018-01-23
Z value and formula fixed to values more according to usual
chemical conventions.                 miguel

 Updated bibliographic information.

 Antanas Vaitkus,
 2021-04-22
;
_cod_original_cell_volume 952.0(3)
_cod_original_formula_sum 'C11 H10 Ag0 N0 O2 S'
_cod_original_formula_units_Z 4
_cod_original_formula_weight 206.25
_cod_database_code 7226580
_shelx_space_group_comment
;
The symmetry employed for this shelxl refinement is uniquely defined
by the following loop, which should always be used as a source of
symmetry information in preference to the above space-group names.
They are only intended as comments.
;
_shelxl_version_number 2014-3

loop_
_space_group_symop_operation_xyz
'x, y, z'
'-x, -y, -z'

loop_
_atom_site_label
_atom_site_type_symbol
_atom_site_fract_x
_atom_site_fract_y
_atom_site_fract_z
_atom_site_U_iso_or_equiv
_atom_site_adp_type
_atom_site_occupancy
_atom_site_site_symmetry_order
_atom_site_calc_flag
_atom_site_refinement_flags_posn
_atom_site_refinement_flags_adp
S3 S 0.7425(2) 0.93397(19) 0.51450(17) 0.0631(6) Uani 1 1 d . .
S1 S 0.9038(3) 0.7439(2) 0.2290(2) 0.0815(7) Uani 1 1 d . .
S2 S 0.7267(3) 0.6410(2) 0.46536(19) 0.0736(6) Uani 1 1 d . .
S4 S 0.5355(3) 0.8427(2) 0.7428(2) 0.0861(8) Uani 1 1 d . .
N2 N 0.6960(8) 1.0383(6) 0.7311(5) 0.0632(15) Uani 1 1 d . .
C9 C 0.6539(8) 0.9446(7) 0.6747(6) 0.0554(15) Uani 1 1 d . .
N1 N 0.9633(8) 0.4865(7) 0.3048(6) 0.0718(17) Uani 1 1 d . .
C7 C 0.8768(9) 0.6160(7) 0.3247(7) 0.0602(17) Uani 1 1 d . .
C2 C 0.9798(10) 0.2316(8) 0.1885(8) 0.071(2) Uani 1 1 d . .
H009 H 1.0771 0.1723 0.2040 0.085 Uiso 1 1 calc R U
C11 C 0.5160(11) 1.2036(8) 0.8851(7) 0.073(2) Uani 1 1 d . .
H01A H 0.4766 1.2216 0.9719 0.087 Uiso 1 1 calc R U
H01B H 0.4252 1.2018 0.8533 0.087 Uiso 1 1 calc R U
C4 C 1.0850(10) 0.4435(10) 0.1906(9) 0.085(3) Uani 1 1 d . .
H01C H 1.1837 0.3918 0.2075 0.103 Uiso 1 1 calc R U
H01D H 1.1073 0.5235 0.1440 0.103 Uiso 1 1 calc R U
C3 C 1.0230(10) 0.3556(9) 0.1190(8) 0.075(2) Uani 1 1 d . .
H01E H 0.9289 0.4105 0.0975 0.090 Uiso 1 1 calc R U
H01F H 1.1041 0.3250 0.0443 0.090 Uiso 1 1 calc R U
C10 C 0.6337(12) 1.0658(8) 0.8623(7) 0.079(2) Uani 1 1 d . .
H01G H 0.5809 0.9942 0.9001 0.095 Uiso 1 1 calc R U
H01H H 0.7217 1.0655 0.8980 0.095 Uiso 1 1 calc R U
C12 C 0.7841(11) 1.1401(10) 0.6735(8) 0.080(2) Uani 1 1 d . .
H01I H 0.8258 1.1196 0.5873 0.096 Uiso 1 1 calc R U
H01J H 0.8741 1.1359 0.7079 0.096 Uiso 1 1 calc R U
C14 C 0.5944(10) 1.3177(8) 0.8249(7) 0.070(2) Uani 1 1 d . .
H015 H 0.6765 1.3248 0.8660 0.084 Uiso 1 1 calc R U
C13 C 0.6786(12) 1.2812(9) 0.6916(8) 0.082(2) Uani 1 1 d . .
H01K H 0.5983 1.2887 0.6465 0.098 Uiso 1 1 calc R U
H01L H 0.7428 1.3471 0.6587 0.098 Uiso 1 1 calc R U
C1 C 0.9080(16) 0.1499(11) 0.1163(11) 0.119(4) Uani 1 1 d . .
H01A H 0.8817 0.0720 0.1623 0.178 Uiso 1 1 calc R U
H01B H 0.8127 0.2073 0.1005 0.178 Uiso 1 1 calc R U
H01C H 0.9845 0.1192 0.0407 0.178 Uiso 1 1 calc R U
C15 C 0.4723(14) 1.4554(9) 0.8413(12) 0.108(4) Uani 1 1 d . .
H01D H 0.4230 1.4734 0.9263 0.163 Uiso 1 1 calc R U
H01E H 0.5256 1.5270 0.8079 0.163 Uiso 1 1 calc R U
H01F H 0.3917 1.4522 0.8001 0.163 Uiso 1 1 calc R U
C8 C 0.6405(10) 0.8214(8) 0.4643(8) 0.075(2) Uani 1 1 d . .
H0A H 0.6344 0.8462 0.3821 0.090 Uiso 1 1 calc R U
H0B H 0.5315 0.8383 0.5152 0.090 Uiso 1 1 calc R U
C6 C 0.9268(14) 0.3694(8) 0.3793(8) 0.093(3) Uani 1 1 d . .
H02A H 0.8495 0.4018 0.4553 0.111 Uiso 1 1 calc R U
H02B H 1.0236 0.3156 0.3977 0.111 Uiso 1 1 calc R U
C5 C 0.8593(11) 0.2805(8) 0.3116(8) 0.078(2) Uani 1 1 d . .
H02C H 0.7590 0.3327 0.2978 0.093 Uiso 1 1 calc R U
H02D H 0.8381 0.2016 0.3603 0.093 Uiso 1 1 calc R U

loop_
_atom_site_aniso_label
_atom_site_aniso_U_11
_atom_site_aniso_U_22
_atom_site_aniso_U_33
_atom_site_aniso_U_23
_atom_site_aniso_U_13
_atom_site_aniso_U_12
S3 0.0706(11) 0.0579(10) 0.0569(10) -0.0111(8) -0.0150(8) -0.0059(8)
S1 0.0973(16) 0.0626(12) 0.0938(16) 0.0030(11) -0.0297(13) -0.0309(11)
S2 0.0924(15) 0.0596(11) 0.0681(12) -0.0110(9) -0.0220(11) -0.0122(10)
S4 0.0966(17) 0.0722(14) 0.0898(16) 0.0049(11) -0.0102(13) -0.0360(12)
N2 0.076(4) 0.064(4) 0.050(3) -0.005(3) -0.009(3) -0.022(3)
C9 0.059(4) 0.046(3) 0.059(4) -0.001(3) -0.016(3) -0.006(3)
N1 0.081(4) 0.057(4) 0.076(4) -0.010(3) -0.024(3) -0.008(3)
C7 0.066(4) 0.054(4) 0.068(4) -0.014(3) -0.032(3) -0.007(3)
C2 0.077(5) 0.056(4) 0.077(5) -0.014(4) -0.016(4) -0.009(4)
C11 0.089(5) 0.073(5) 0.054(4) -0.007(4) -0.014(4) -0.018(4)
C4 0.062(5) 0.081(6) 0.106(7) -0.028(5) -0.006(5) -0.014(4)
C3 0.069(5) 0.074(5) 0.074(5) -0.016(4) 0.000(4) -0.019(4)
C10 0.116(7) 0.066(5) 0.047(4) 0.003(3) -0.013(4) -0.014(5)
C12 0.088(6) 0.093(6) 0.066(5) -0.015(4) -0.006(4) -0.045(5)
C14 0.080(5) 0.060(4) 0.078(5) -0.010(4) -0.033(4) -0.015(4)
C13 0.116(7) 0.077(5) 0.068(5) 0.009(4) -0.030(5) -0.048(5)
C1 0.161(11) 0.083(7) 0.119(9) -0.026(6) -0.018(8) -0.057(7)
C15 0.126(9) 0.060(5) 0.141(10) -0.008(6) -0.051(8) -0.006(5)
C8 0.075(5) 0.064(4) 0.089(6) -0.027(4) -0.038(4) 0.002(4)
C6 0.149(9) 0.050(4) 0.075(5) 0.000(4) -0.039(6) -0.001(5)
C5 0.100(6) 0.050(4) 0.073(5) 0.011(4) -0.013(4) -0.009(4)

loop_
_atom_type_symbol
_atom_type_description
_atom_type_scat_dispersion_real
_atom_type_scat_dispersion_imag
_atom_type_scat_source
C C 0.0033 0.0016 'International Tables Vol C Tables 4.2.6.8 and 6.1.1.4'
H H 0.0000 0.0000 'International Tables Vol C Tables 4.2.6.8 and 6.1.1.4'
O O 0.0106 0.0060 'International Tables Vol C Tables 4.2.6.8 and 6.1.1.4'
S S 0.1246 0.1234 'International Tables Vol C Tables 4.2.6.8 and 6.1.1.4'
Ag Ag -0.8971 1.1015 'International Tables Vol C Tables 4.2.6.8 and 6.1.1.4'
N N 0.0061 0.0033 'International Tables Vol C Tables 4.2.6.8 and 6.1.1.4'

loop_
_geom_angle_atom_site_label_1
_geom_angle_atom_site_label_2
_geom_angle_atom_site_label_3
_geom_angle
C8 S3 C9 102.3(4)
C7 S2 C8 102.1(4)
C9 N2 C12 126.5(6)
C9 N2 C10 122.2(7)
C12 N2 C10 110.5(6)
N2 C9 S4 125.0(6)
N2 C9 S3 113.4(5)
S4 C9 S3 121.6(4)
C7 N1 C4 121.9(8)
C7 N1 C6 124.8(7)
C4 N1 C6 112.1(7)
N1 C7 S1 124.2(6)
N1 C7 S2 113.8(6)
S1 C7 S2 121.9(4)
C3 C2 C1 111.1(8)
C3 C2 C5 108.8(6)
C1 C2 C5 110.4(8)
C10 C11 C14 110.9(7)
N1 C4 C3 108.7(7)
C2 C3 C4 112.6(8)
C11 C10 N2 110.0(6)
N2 C12 C13 111.0(7)
C13 C14 C15 112.8(8)
C13 C14 C11 110.3(6)
C15 C14 C11 110.7(8)
C12 C13 C14 113.2(7)
S3 C8 S2 116.7(4)
N1 C6 C5 109.8(7)
C6 C5 C2 110.1(8)

loop_
_geom_bond_atom_site_label_1
_geom_bond_atom_site_label_2
_geom_bond_distance
S3 C8 1.796(8)
S3 C9 1.789(7)
S1 C7 1.662(8)
S2 C7 1.783(8)
S2 C8 1.793(8)
S4 C9 1.657(7)
N2 C9 1.334(9)
N2 C12 1.456(10)
N2 C10 1.469(9)
N1 C7 1.341(9)
N1 C4 1.468(11)
N1 C6 1.463(11)
C2 C3 1.512(11)
C2 C1 1.528(13)
C2 C5 1.547(11)
C11 C10 1.513(11)
C11 C14 1.518(11)
C4 C3 1.508(12)
C12 C13 1.493(13)
C14 C13 1.529(12)
C14 C15 1.528(12)
C6 C5 1.517(13)
